data_7050214
loop_
_publ_author_name
'Katharina Reichenb\"acher'
'Heike I. S\"uss'
'Helen Stoeckli-Evans'
'Silvia Bracco'
'Piero Sozzani'
'Edwin Weber'
'J\"urg Hulliger'

_publ_section_title
;
 Modification of channel structures by fluorination
;
_journal_issue 3
_journal_name_full 'New J. Chem.'
_journal_page_first 393
_journal_page_last 397
_journal_paper_doi 10.1039/b311028a
_journal_volume 28
_journal_year 2004
_chemical_formula_moiety 'C21 H12 Br3 N3 O3'
_chemical_formula_sum 'C21 H12 Br3 N3 O3'
_chemical_formula_weight 594.07
_chemical_name_systematic
;
?
;
_space_group_IT_number 161
_symmetry_cell_setting rhombohedral
_symmetry_space_group_name_Hall 'R 3 -2"c'
_symmetry_space_group_name_H-M 'R 3 c :H'
_atom_sites_solution_hydrogens geom
_atom_sites_solution_primary direct
_atom_sites_solution_secondary difmap
_audit_creation_method SHELXL-97
_cell_angle_alpha 90.00
_cell_angle_beta 90.00
_cell_angle_gamma 120.00
_cell_formula_units_Z 6
_cell_length_a 23.869(2)
_cell_length_b 23.869(2)
_cell_length_c 6.4684(5)
_cell_measurement_reflns_used 3252
_cell_measurement_temperature 253(2)
_cell_measurement_theta_max 24.01
_cell_measurement_theta_min 1.71
_cell_volume 3191.5(5)
_computing_cell_refinement 'CELL (Stoe IPDS Software, 2000)'
_computing_data_collection 'EXPOSE (Stoe IPDS Software, 2000)'
_computing_data_reduction 'INTEGRATE (Stoe IPDS Software, 2000)'
_computing_molecular_graphics 'PLATON99 (Spek, 1990)'
_computing_publication_material 'SHELXL-97 (Sheldrick, 1997)'
_computing_structure_refinement 'SHELXL-97 (Sheldrick, 1997)'
_computing_structure_solution 'SHELXS-97 (Sheldrick, 1990)'
_diffrn_ambient_temperature 253(2)
_diffrn_detector_area_resol_mean 0.87\%A
_diffrn_measured_fraction_theta_full 1.000
_diffrn_measured_fraction_theta_max 1.000
_diffrn_measurement_device_type 'STOE IPDS'
_diffrn_measurement_method 'phi oscillation'
_diffrn_radiation_monochromator graphite
_diffrn_radiation_source 'fine-focus sealed tube'
_diffrn_radiation_type MoK\a
_diffrn_radiation_wavelength 0.71073
_diffrn_reflns_av_R_equivalents 0.0925
_diffrn_reflns_av_sigmaI/netI 0.0815
_diffrn_reflns_limit_h_max 27
_diffrn_reflns_limit_h_min -27
_diffrn_reflns_limit_k_max 23
_diffrn_reflns_limit_k_min -27
_diffrn_reflns_limit_l_max 7
_diffrn_reflns_limit_l_min -6
_diffrn_reflns_number 4839
_diffrn_reflns_theta_full 24.01
_diffrn_reflns_theta_max 24.01
_diffrn_reflns_theta_min 1.71
_diffrn_standards_decay_% 0
_diffrn_standards_interval_time 0
_diffrn_standards_number 0
_exptl_absorpt_coefficient_mu 5.716
_exptl_absorpt_correction_T_max 0.703
_exptl_absorpt_correction_T_min 0.244
_exptl_absorpt_correction_type empirical
_exptl_absorpt_process_details DIFABS
_exptl_crystal_colour colourless
_exptl_crystal_density_diffrn 1.855
_exptl_crystal_density_meas ?
_exptl_crystal_density_method 'not measured'
_exptl_crystal_description rod
_exptl_crystal_F_000 1728
_exptl_crystal_size_max 0.50
_exptl_crystal_size_mid 0.15
_exptl_crystal_size_min 0.10
_refine_diff_density_max 0.299
_refine_diff_density_min -0.267
_refine_diff_density_rms 0.069
_refine_ls_abs_structure_details 'Flack H D (1983), Acta Cryst. A39, 876-881'
_refine_ls_abs_structure_Flack 0.004(19)
_refine_ls_extinction_method none
_refine_ls_goodness_of_fit_ref 0.900
_refine_ls_hydrogen_treatment mixed
_refine_ls_matrix_type full
_refine_ls_number_parameters 91
_refine_ls_number_reflns 1090
_refine_ls_number_restraints 1
_refine_ls_restrained_S_all 0.899
_refine_ls_R_factor_all 0.0539
_refine_ls_R_factor_gt 0.0343
_refine_ls_shift/su_max 0.000
_refine_ls_shift/su_mean 0.000
_refine_ls_structure_factor_coef Fsqd
_refine_ls_weighting_details 'calc w=1/[\s^2^(Fo^2^)+(0.0172P)^2^] where P=(Fo^2^+2Fc^2^)/3'
_refine_ls_weighting_scheme calc
_refine_ls_wR_factor_gt 0.0560
_refine_ls_wR_factor_ref 0.0595
_reflns_number_gt 843
_reflns_number_total 1090
_reflns_threshold_expression I>2sigma(I)
_cod_data_source_file b311028a.txt
_cod_data_source_block brtriaz
_cod_depositor_comments
;
The following automatic conversions were performed:

'_exptl_crystal_density_meas' value 'none' was changed to '?' - the
value is perceived as not measured.

Automatic conversion script
Id: cif_fix_values 3008 2015-01-20 13:52:24Z robertas 
;
_cod_original_sg_symbol_H-M 'R 3 c'
_cod_database_code 7050214

loop_
_symmetry_equiv_pos_as_xyz
'x, y, z'
'-y, x-y, z'
'-y, -x, z+1/2'
'-x+y, -x, z'
'x, x-y, z+1/2'
'-x+y, y, z+1/2'
'x+2/3, y+1/3, z+1/3'
'-y+2/3, x-y+1/3, z+1/3'
'-y+2/3, -x+1/3, z+5/6'
'-x+y+2/3, -x+1/3, z+1/3'
'x+2/3, x-y+1/3, z+5/6'
'-x+y+2/3, y+1/3, z+5/6'
'x+1/3, y+2/3, z+2/3'
'-y+1/3, x-y+2/3, z+2/3'
'-y+1/3, -x+2/3, z+7/6'
'-x+y+1/3, -x+2/3, z+2/3'
'x+1/3, x-y+2/3, z+7/6'
'-x+y+1/3, y+2/3, z+7/6'

loop_
_atom_site_label
_atom_site_type_symbol
_atom_site_fract_x
_atom_site_fract_y
_atom_site_fract_z
_atom_site_U_iso_or_equiv
_atom_site_adp_type
_atom_site_occupancy
_atom_site_symmetry_multiplicity
_atom_site_calc_flag
_atom_site_refinement_flags
_atom_site_disorder_assembly
_atom_site_disorder_group
Br1 Br -0.37123(3) -0.25125(4) -0.10153(16) 0.0526(2) Uani 1 1 d . . .
O1 O -0.08073(16) -0.12452(18) -0.0740(7) 0.0285(10) Uani 1 1 d . . .
N1 N -0.06549(19) -0.0213(2) -0.0684(7) 0.0206(11) Uani 1 1 d . . .
C1 C -0.0415(3) -0.0601(3) -0.0680(9) 0.0198(13) Uani 1 1 d . . .
C2 C -0.1487(2) -0.1505(2) -0.0808(10) 0.0248(14) Uani 1 1 d . . .
C3 C -0.1811(3) -0.1436(3) 0.0842(10) 0.0281(15) Uani 1 1 d . . .
H3A H -0.1583 -0.1188 0.1979 0.034 Uiso 1 1 calc R . .
C4 C -0.2478(3) -0.1737(3) 0.0796(11) 0.0301(15) Uani 1 1 d . . .
H4A H -0.2705 -0.1694 0.1892 0.036 Uiso 1 1 calc R . .
C5 C -0.2803(2) -0.2109(3) -0.0929(10) 0.0288(15) Uani 1 1 d . . .
C6 C -0.2473(3) -0.2181(3) -0.2524(10) 0.0336(17) Uani 1 1 d . . .
H6A H -0.2698 -0.2439 -0.3647 0.040 Uiso 1 1 calc R . .
C7 C -0.1802(3) -0.1871(3) -0.2488(10) 0.0306(16) Uani 1 1 d . . .
H7A H -0.1573 -0.1914 -0.3583 0.037 Uiso 1 1 calc R . .

loop_
_atom_site_aniso_label
_atom_site_aniso_U_11
_atom_site_aniso_U_22
_atom_site_aniso_U_33
_atom_site_aniso_U_23
_atom_site_aniso_U_13
_atom_site_aniso_U_12
Br1 0.0259(3) 0.0616(5) 0.0523(4) -0.0047(4) -0.0042(4) 0.0083(4)
O1 0.023(2) 0.021(2) 0.039(3) -0.0044(19) -0.005(2) 0.0090(18)
N1 0.022(2) 0.026(3) 0.012(3) 0.004(2) 0.002(2) 0.011(2)
C1 0.025(3) 0.025(3) 0.006(4) -0.002(3) -0.002(3) 0.011(3)
C2 0.022(3) 0.020(3) 0.028(4) 0.005(3) 0.000(3) 0.007(3)
C3 0.031(3) 0.024(3) 0.020(4) -0.004(3) -0.007(3) 0.007(3)
C4 0.033(3) 0.028(3) 0.028(5) -0.001(3) 0.000(3) 0.015(3)
C5 0.023(3) 0.033(3) 0.026(4) 0.005(3) 0.000(3) 0.010(3)
C6 0.031(3) 0.034(3) 0.023(5) -0.001(3) -0.015(3) 0.007(3)
C7 0.032(3) 0.028(3) 0.027(5) -0.001(3) 0.004(3) 0.011(3)

loop_
_atom_type_symbol
_atom_type_description
_atom_type_scat_dispersion_real
_atom_type_scat_dispersion_imag
_atom_type_scat_source
C C 0.0033 0.0016 'International Tables Vol C Tables 4.2.6.8 and 6.1.1.4'
H H 0.0000 0.0000 'International Tables Vol C Tables 4.2.6.8 and 6.1.1.4'
Br Br -0.2901 2.4595 'International Tables Vol C Tables 4.2.6.8 and 6.1.1.4'
N N 0.0061 0.0033 'International Tables Vol C Tables 4.2.6.8 and 6.1.1.4'
O O 0.0106 0.0060 'International Tables Vol C Tables 4.2.6.8 and 6.1.1.4'

loop_
_geom_angle_atom_site_label_1
_geom_angle_atom_site_label_2
_geom_angle_atom_site_label_3
_geom_angle
_geom_angle_site_symmetry_1
_geom_angle_site_symmetry_3
_geom_angle_publ_flag
C1 O1 C2 119.4(4) . . ?
C1 N1 C1 111.8(5) . 4 ?
N1 C1 O1 120.5(5) . . ?
N1 C1 N1 128.2(5) . 2 ?
O1 C1 N1 111.2(4) . 2 ?
C7 C2 C3 122.3(5) . . ?
C7 C2 O1 116.6(5) . . ?
C3 C2 O1 120.8(6) . . ?
C2 C3 C4 119.4(6) . . ?
C2 C3 H3A 120.3 . . ?
C4 C3 H3A 120.3 . . ?
C3 C4 C5 118.6(6) . . ?
C3 C4 H4A 120.7 . . ?
C5 C4 H4A 120.7 . . ?
C6 C5 C4 120.9(5) . . ?
C6 C5 Br1 120.3(5) . . ?
C4 C5 Br1 118.8(5) . . ?
C5 C6 C7 120.5(6) . . ?
C5 C6 H6A 119.8 . . ?
C7 C6 H6A 119.8 . . ?
C2 C7 C6 118.3(6) . . ?
C2 C7 H7A 120.9 . . ?
C6 C7 H7A 120.9 . . ?

loop_
_geom_bond_atom_site_label_1
_geom_bond_atom_site_label_2
_geom_bond_distance
_geom_bond_site_symmetry_2
_geom_bond_publ_flag
Br1 C5 1.884(5) . ?
O1 C1 1.344(6) . ?
O1 C2 1.419(6) . ?
N1 C1 1.309(7) . ?
N1 C1 1.350(6) 4 ?
C1 N1 1.350(6) 2 ?
C2 C7 1.361(9) . ?
C2 C3 1.375(8) . ?
C3 C4 1.381(8) . ?
C3 H3A 0.9300 . ?
C4 C5 1.395(9) . ?
C4 H4A 0.9300 . ?
C5 C6 1.360(8) . ?
C6 C7 1.389(7) . ?
C6 H6A 0.9300 . ?
C7 H7A 0.9300 . ?

loop_
_geom_torsion_atom_site_label_1
_geom_torsion_atom_site_label_2
_geom_torsion_atom_site_label_3
_geom_torsion_atom_site_label_4
_geom_torsion
_geom_torsion_site_symmetry_1
_geom_torsion_site_symmetry_2
_geom_torsion_site_symmetry_3
_geom_torsion_site_symmetry_4
_geom_torsion_publ_flag
C1 N1 C1 O1 -178.2(3) 4 . . . ?
C1 N1 C1 N1 -0.4(11) 4 . . 2 ?
C2 O1 C1 N1 0.0(8) . . . . ?
C2 O1 C1 N1 -178.1(5) . . . 2 ?
C1 O1 C2 C7 119.5(6) . . . . ?
C1 O1 C2 C3 -66.4(7) . . . . ?
C7 C2 C3 C4 -1.1(8) . . . . ?
O1 C2 C3 C4 -174.9(5) . . . . ?
C2 C3 C4 C5 0.5(8) . . . . ?
C3 C4 C5 C6 0.9(9) . . . . ?
C3 C4 C5 Br1 -179.2(4) . . . . ?
C4 C5 C6 C7 -1.6(10) . . . . ?
Br1 C5 C6 C7 178.5(5) . . . . ?
C3 C2 C7 C6 0.4(9) . . . . ?
O1 C2 C7 C6 174.4(5) . . . . ?
C5 C6 C7 C2 1.0(9) . . . . ?
